data_2220118
loop_
_publ_author_name
'Quah, Ching Kheng'
'Jebas, Samuel Robinson'
'Fun, Hoong-Kun'

_publ_section_title
;
 3-Aminobenzoic acid--4-nitrobenzoic acid (1/1)
;
_journal_coeditor_code CI2714
_journal_issue 12
_journal_name_full 'Acta Crystallographica Section E'
_journal_page_first o2333
_journal_paper_doi 10.1107/S1600536808037112
_journal_volume 64
_journal_year 2008
_chemical_formula_iupac 'C7 H5 N O4, C7 H7 N O2'
_chemical_formula_moiety 'C7 H5 N O4, C7 H7 N O2'
_chemical_formula_sum 'C14 H12 N2 O6'
_chemical_formula_weight 304.26
_chemical_name_systematic
;
3-Aminobenzoic acid--4-nitrobenzoic acid (1/1)
;
_space_group_IT_number 15
_symmetry_cell_setting monoclinic
_symmetry_space_group_name_Hall '-C 2yc'
_symmetry_space_group_name_H-M 'C 1 2/c 1'
_atom_sites_solution_hydrogens geom
_atom_sites_solution_primary direct
_atom_sites_solution_secondary difmap
_audit_creation_method SHELXL-97
_cell_angle_alpha 90.00
_cell_angle_beta 109.230(2)
_cell_angle_gamma 90.00
_cell_formula_units_Z 8
_cell_length_a 25.3707(8)
_cell_length_b 4.9875(2)
_cell_length_c 21.7276(7)
_cell_measurement_reflns_used 2404
_cell_measurement_temperature 100.00(10)
_cell_measurement_theta_max 29.91
_cell_measurement_theta_min 3.01
_cell_volume 2595.93(16)
_computing_cell_refinement 'APEX2 (Bruker, 2005)'
_computing_data_collection 'APEX2 (Bruker, 2005)'
_computing_data_reduction 'SAINT (Bruker, 2005)'
_computing_molecular_graphics 'SHELXTL (Sheldrick, 2008)'
_computing_publication_material
;
SHELXTL (Sheldrick, 2008) and PLATON (Spek, 2003)
;
_computing_structure_refinement 'SHELXTL (Sheldrick, 2008)'
_computing_structure_solution 'SHELXTL (Sheldrick, 2008)'
_diffrn_ambient_temperature 100.00(10)
_diffrn_measured_fraction_theta_full 0.993
_diffrn_measured_fraction_theta_max 0.993
_diffrn_measurement_device_type 'Bruker SMART APEXII CCD area-detector'
_diffrn_measurement_method '\f and \w'
_diffrn_radiation_monochromator graphite
_diffrn_radiation_source 'fine-focus sealed tube'
_diffrn_radiation_type MoK\a
_diffrn_radiation_wavelength 0.71073
_diffrn_reflns_av_R_equivalents 0.0677
_diffrn_reflns_av_sigmaI/netI 0.0782
_diffrn_reflns_limit_h_max 35
_diffrn_reflns_limit_h_min -34
_diffrn_reflns_limit_k_max 7
_diffrn_reflns_limit_k_min -7
_diffrn_reflns_limit_l_max 30
_diffrn_reflns_limit_l_min -29
_diffrn_reflns_number 15472
_diffrn_reflns_theta_full 30.04
_diffrn_reflns_theta_max 30.04
_diffrn_reflns_theta_min 2.15
_diffrn_standards_number 0
_exptl_absorpt_coefficient_mu 0.124
_exptl_absorpt_correction_T_max 0.9927
_exptl_absorpt_correction_T_min 0.9705
_exptl_absorpt_correction_type multi-scan
_exptl_absorpt_process_details '(SADABS; Bruker, 2005)'
_exptl_crystal_colour yellow
_exptl_crystal_density_diffrn 1.557
_exptl_crystal_density_method 'not measured'
_exptl_crystal_description Plate
_exptl_crystal_F_000 1264
_exptl_crystal_size_max 0.24
_exptl_crystal_size_mid 0.09
_exptl_crystal_size_min 0.06
_refine_diff_density_max 0.496
_refine_diff_density_min -0.357
_refine_ls_extinction_method none
_refine_ls_goodness_of_fit_ref 1.011
_refine_ls_hydrogen_treatment mixed
_refine_ls_matrix_type full
_refine_ls_number_parameters 215
_refine_ls_number_reflns 3759
_refine_ls_number_restraints 0
_refine_ls_restrained_S_all 1.011
_refine_ls_R_factor_all 0.1326
_refine_ls_R_factor_gt 0.0677
_refine_ls_shift/su_max 0.001
_refine_ls_shift/su_mean 0.000
_refine_ls_structure_factor_coef Fsqd
_refine_ls_weighting_details 'calc w=1/[\s^2^(Fo^2^)+(0.087P)^2^+1.6119P] where P=(Fo^2^+2Fc^2^)/3'
_refine_ls_weighting_scheme calc
_refine_ls_wR_factor_gt 0.1488
_refine_ls_wR_factor_ref 0.1788
_reflns_number_gt 2197
_reflns_number_total 3759
_reflns_threshold_expression I>2\s(I)
_cod_data_source_file ci2714.cif
_cod_data_source_block I
_cod_original_sg_symbol_H-M 'C 2/c'
_cod_database_code 2220118
_cod_database_fobs_code 2220118

loop_
_symmetry_equiv_pos_as_xyz
'x, y, z'
'-x, y, -z+1/2'
'x+1/2, y+1/2, z'
'-x+1/2, y+1/2, -z+1/2'
'-x, -y, -z'
'x, -y, z-1/2'
'-x+1/2, -y+1/2, -z'
'x+1/2, -y+1/2, z-1/2'

loop_
_atom_site_type_symbol
_atom_site_label
_atom_site_fract_x
_atom_site_fract_y
_atom_site_fract_z
_atom_site_U_iso_or_equiv
_atom_site_adp_type
_atom_site_calc_flag
_atom_site_refinement_flags
_atom_site_occupancy
O O1 0.82025(7) 0.6966(4) 0.14306(8) 0.0238(4) Uani d . 1
O O2 0.81699(7) 0.7604(3) 0.04310(8) 0.0236(4) Uani d . 1
O O3 1.01559(7) -0.2306(3) 0.07932(8) 0.0175(4) Uani d . 1
O O4 1.01017(7) -0.3174(3) 0.17847(8) 0.0183(4) Uani d . 1
O O5 0.57710(6) 0.7825(3) 0.18023(8) 0.0180(4) Uani d . 1
O O6 0.58739(7) 0.8769(4) 0.08408(8) 0.0194(4) Uani d . 1
N N1 0.83479(8) 0.6430(4) 0.09588(9) 0.0178(4) Uani d . 1
N N2 0.73488(9) 0.2432(5) 0.06366(11) 0.0217(5) Uani d . 1
C C1 0.93325(9) 0.0854(5) 0.16778(11) 0.0166(5) Uani d . 1
H H1A 0.9461 -0.0152 0.2070 0.020 Uiso calc R 1
C C2 0.89370(9) 0.2853(5) 0.16067(11) 0.0167(5) Uani d . 1
H H2A 0.8792 0.3241 0.1948 0.020 Uiso calc R 1
C C3 0.87598(9) 0.4267(5) 0.10277(11) 0.0158(5) Uani d . 1
C C4 0.89605(9) 0.3786(5) 0.05146(11) 0.0160(5) Uani d . 1
H H4A 0.8831 0.4800 0.0123 0.019 Uiso calc R 1
C C5 0.93576(9) 0.1775(5) 0.05923(11) 0.0164(5) Uani d . 1
H H5A 0.9503 0.1395 0.0251 0.020 Uiso calc R 1
C C6 0.95413(8) 0.0322(5) 0.11703(10) 0.0136(5) Uani d . 1
C C7 0.99642(9) -0.1847(4) 0.12311(11) 0.0145(5) Uani d . 1
C C8 0.66801(9) 0.4869(5) 0.10050(11) 0.0172(5) Uani d . 1
H H8A 0.6584 0.5966 0.0627 0.021 Uiso calc R 1
C C9 0.70819(9) 0.2837(5) 0.10949(11) 0.0179(5) Uani d . 1
C C10 0.72180(10) 0.1297(5) 0.16603(12) 0.0199(5) Uani d . 1
H H10A 0.7492 -0.0069 0.1728 0.024 Uiso calc R 1
C C11 0.69646(9) 0.1707(5) 0.21230(12) 0.0203(5) Uani d . 1
H H11A 0.7066 0.0630 0.2505 0.024 Uiso calc R 1
C C12 0.65613(9) 0.3688(5) 0.20347(11) 0.0180(5) Uani d . 1
H H12A 0.6383 0.3962 0.2351 0.022 Uiso calc R 1
C C13 0.64223(9) 0.5267(5) 0.14746(11) 0.0152(5) Uani d . 1
C C14 0.59973(9) 0.7398(4) 0.13881(11) 0.0143(5) Uani d . 1
H H1O4 1.0354(14) -0.442(8) 0.1783(15) 0.056(11) Uiso d . 1
H H1O6 0.5600(15) 0.998(8) 0.0809(16) 0.063(11) Uiso d . 1
H H1N1 0.7575(14) 0.064(8) 0.0643(16) 0.063(11) Uiso d . 1
H H2N2 0.7158(12) 0.302(6) 0.0233(14) 0.029(8) Uiso d . 1

loop_
_atom_site_aniso_label
_atom_site_aniso_U_11
_atom_site_aniso_U_22
_atom_site_aniso_U_33
_atom_site_aniso_U_12
_atom_site_aniso_U_13
_atom_site_aniso_U_23
O1 0.0264(9) 0.0247(10) 0.0238(10) 0.0060(7) 0.0131(8) -0.0027(7)
O2 0.0266(9) 0.0214(10) 0.0227(9) 0.0058(7) 0.0079(7) 0.0042(7)
O3 0.0198(8) 0.0161(9) 0.0190(8) 0.0049(7) 0.0095(7) 0.0019(7)
O4 0.0226(9) 0.0164(9) 0.0182(9) 0.0086(7) 0.0098(7) 0.0039(7)
O5 0.0213(8) 0.0155(9) 0.0190(9) 0.0037(7) 0.0090(7) 0.0012(7)
O6 0.0222(9) 0.0206(9) 0.0185(9) 0.0069(7) 0.0108(7) 0.0035(7)
N1 0.0180(9) 0.0171(10) 0.0187(10) 0.0008(8) 0.0067(8) -0.0014(8)
N2 0.0229(11) 0.0244(12) 0.0197(11) 0.0051(9) 0.0096(9) 0.0015(9)
C1 0.0168(11) 0.0159(12) 0.0173(12) 0.0005(9) 0.0060(9) 0.0008(9)
C2 0.0180(11) 0.0171(12) 0.0173(12) -0.0008(9) 0.0091(9) -0.0019(9)
C3 0.0123(10) 0.0125(12) 0.0227(12) 0.0023(8) 0.0057(9) -0.0028(9)
C4 0.0180(11) 0.0138(11) 0.0173(12) 0.0020(9) 0.0073(9) 0.0034(9)
C5 0.0181(11) 0.0164(12) 0.0168(12) 0.0000(9) 0.0087(9) 0.0002(9)
C6 0.0121(10) 0.0125(11) 0.0164(11) -0.0018(8) 0.0051(8) -0.0007(9)
C7 0.0139(10) 0.0132(12) 0.0169(12) -0.0018(9) 0.0058(9) -0.0010(9)
C8 0.0174(11) 0.0155(12) 0.0195(12) -0.0017(9) 0.0073(9) -0.0011(9)
C9 0.0151(11) 0.0173(12) 0.0222(12) -0.0025(9) 0.0075(9) -0.0058(9)
C10 0.0172(11) 0.0151(12) 0.0251(13) 0.0029(9) 0.0040(10) -0.0019(10)
C11 0.0193(12) 0.0179(13) 0.0224(13) 0.0012(9) 0.0052(10) 0.0006(9)
C12 0.0184(11) 0.0163(12) 0.0197(12) 0.0025(9) 0.0069(9) 0.0000(9)
C13 0.0126(10) 0.0138(11) 0.0201(12) 0.0010(9) 0.0066(9) -0.0014(9)
C14 0.0140(10) 0.0137(11) 0.0155(11) 0.0000(9) 0.0053(8) -0.0014(9)

loop_
_atom_type_symbol
_atom_type_description
_atom_type_scat_dispersion_real
_atom_type_scat_dispersion_imag
_atom_type_scat_source
C C 0.0033 0.0016 'International Tables Vol C Tables 4.2.6.8 and 6.1.1.4'
H H 0.0000 0.0000 'International Tables Vol C Tables 4.2.6.8 and 6.1.1.4'
N N 0.0061 0.0033 'International Tables Vol C Tables 4.2.6.8 and 6.1.1.4'
O O 0.0106 0.0060 'International Tables Vol C Tables 4.2.6.8 and 6.1.1.4'

loop_
_geom_angle_atom_site_label_1
_geom_angle_atom_site_label_2
_geom_angle_atom_site_label_3
_geom_angle
C7 O4 H1O4 109(2)
C14 O6 H1O6 111(2)
O1 N1 O2 123.7(2)
O1 N1 C3 118.17(19)
O2 N1 C3 118.17(18)
C9 N2 H1N1 120.1(18)
C9 N2 H2N2 114.7(18)
H1N1 N2 H2N2 114(3)
C2 C1 C6 119.8(2)
C2 C1 H1A 120.1
C6 C1 H1A 120.1
C3 C2 C1 118.3(2)
C3 C2 H2A 120.8
C1 C2 H2A 120.8
C2 C3 C4 123.1(2)
C2 C3 N1 118.23(19)
C4 C3 N1 118.6(2)
C3 C4 C5 117.9(2)
C3 C4 H4A 121.0
C5 C4 H4A 121.0
C6 C5 C4 119.9(2)
C6 C5 H5A 120.0
C4 C5 H5A 120.0
C5 C6 C1 120.8(2)
C5 C6 C7 118.24(19)
C1 C6 C7 120.9(2)
O3 C7 O4 124.3(2)
O3 C7 C6 121.5(2)
O4 C7 C6 114.23(19)
C13 C8 C9 119.6(2)
C13 C8 H8A 120.2
C9 C8 H8A 120.2
N2 C9 C10 120.9(2)
N2 C9 C8 120.5(2)
C10 C9 C8 118.6(2)
C11 C10 C9 121.5(2)
C11 C10 H10A 119.2
C9 C10 H10A 119.2
C10 C11 C12 120.3(2)
C10 C11 H11A 119.8
C12 C11 H11A 119.8
C11 C12 C13 119.0(2)
C11 C12 H12A 120.5
C13 C12 H12A 120.5
C12 C13 C8 120.9(2)
C12 C13 C14 118.7(2)
C8 C13 C14 120.4(2)
O5 C14 O6 122.6(2)
O5 C14 C13 121.7(2)
O6 C14 C13 115.72(19)

loop_
_geom_bond_atom_site_label_1
_geom_bond_atom_site_label_2
_geom_bond_distance
O1 N1 1.228(2)
O2 N1 1.233(2)
O3 C7 1.225(3)
O4 C7 1.315(3)
O4 H1O4 0.89(4)
O5 C14 1.235(3)
O6 C14 1.317(3)
O6 H1O6 0.91(4)
N1 C3 1.475(3)
N2 C9 1.391(3)
N2 H1N1 1.06(4)
N2 H2N2 0.90(3)
C1 C2 1.387(3)
C1 C6 1.397(3)
C1 H1A 0.95
C2 C3 1.382(3)
C2 H2A 0.95
C3 C4 1.391(3)
C4 C5 1.392(3)
C4 H4A 0.95
C5 C6 1.391(3)
C5 H5A 0.95
C6 C7 1.498(3)
C8 C13 1.396(3)
C8 C9 1.405(3)
C8 H8A 0.95
C9 C10 1.392(3)
C10 C11 1.375(3)
C10 H10A 0.95
C11 C12 1.390(3)
C11 H11A 0.95
C12 C13 1.394(3)
C12 H12A 0.95
C13 C14 1.481(3)

loop_
_geom_hbond_atom_site_label_D
_geom_hbond_atom_site_label_H
_geom_hbond_atom_site_label_A
_geom_hbond_site_symmetry_A
_geom_hbond_distance_DH
_geom_hbond_distance_HA
_geom_hbond_distance_DA
_geom_hbond_angle_DHA
O4 H1O4 O5 3_535 0.89(4) 1.73(4) 2.612(2) 171(3)
O6 H1O6 O3 3_465 0.91(4) 1.75(4) 2.652(2) 171(4)
N2 H1N1 O2 1_545 1.06(4) 2.29(4) 3.309(3) 161(3)
N2 H2N2 O2 7_665 0.90(3) 2.60(3) 3.351(3) 142(2)
C2 H2A O5 4_645 0.95 2.58 3.288(3) 131
C4 H4A O6 7_665 0.95 2.55 3.339(3) 141
C10 H10A O1 1_545 0.95 2.57 3.460(3) 156

loop_
_geom_torsion_atom_site_label_1
_geom_torsion_atom_site_label_2
_geom_torsion_atom_site_label_3
_geom_torsion_atom_site_label_4
_geom_torsion
C6 C1 C2 C3 0.1(3)
C1 C2 C3 C4 -0.3(3)
C1 C2 C3 N1 -178.7(2)
O1 N1 C3 C2 3.6(3)
O2 N1 C3 C2 -176.6(2)
O1 N1 C3 C4 -175.0(2)
O2 N1 C3 C4 4.9(3)
C2 C3 C4 C5 0.2(3)
N1 C3 C4 C5 178.7(2)
C3 C4 C5 C6 -0.1(3)
C4 C5 C6 C1 0.0(3)
C4 C5 C6 C7 179.3(2)
C2 C1 C6 C5 0.0(3)
C2 C1 C6 C7 -179.3(2)
C5 C6 C7 O3 1.7(3)
C1 C6 C7 O3 -179.0(2)
C5 C6 C7 O4 -178.0(2)
C1 C6 C7 O4 1.3(3)
C13 C8 C9 N2 -179.2(2)
C13 C8 C9 C10 -1.0(3)
N2 C9 C10 C11 178.8(2)
C8 C9 C10 C11 0.7(3)
C9 C10 C11 C12 0.1(4)
C10 C11 C12 C13 -0.7(3)
C11 C12 C13 C8 0.3(3)
C11 C12 C13 C14 -179.2(2)
C9 C8 C13 C12 0.5(3)
C9 C8 C13 C14 -179.9(2)
C12 C13 C14 O5 1.0(3)
C8 C13 C14 O5 -178.6(2)
C12 C13 C14 O6 -178.2(2)
C8 C13 C14 O6 2.2(3)
